data_4021686
loop_
_publ_author_name
'Mercedes Amat'
'Carmen Escolano'
'Oscar Lozano'
'Arantxa G\'omez-Esqu\'e'
'Rosa Griera'
'Elies Molins'
'Joan Bosch'

_publ_section_title
;
 Alkylation of Phenylglycinol-Derived Oxazolopiperidone Lactams.
 Enantioselective Synthesis of \b-Substituted Piperidines
;
_journal_name_full 'Journal of Organic Chemistry'
_journal_page_first 3804
_journal_page_last 3815
_journal_paper_doi 10.1021/jo060157v
_journal_volume 71
_journal_year 2006
_chemical_absolute_configuration syn
_chemical_compound_source 'synthesis as described'
_chemical_formula_moiety 'C26 H25 N1 O2'
_chemical_formula_sum 'C26 H25 N O2'
_chemical_formula_weight 383.47
_chemical_name_systematic
;
 ?
;
_space_group_IT_number 5
_symmetry_cell_setting monoclinic
_symmetry_space_group_name_Hall 'I 2y'
_symmetry_space_group_name_H-M 'I 1 2 1'
_atom_sites_solution_hydrogens geom
_atom_sites_solution_primary direct
_atom_sites_solution_secondary difmap
_audit_conform_dict_location ftp://ftp.iucr.org/pub/cif_core.dic
_audit_conform_dict_name cif_core.dic
_audit_conform_dict_version 2.2
_audit_creation_date 2004-07-20T15:03:04-00:00
_audit_creation_method 'WinGX routine CIF_UPDATE'
_cell_angle_alpha 90
_cell_angle_beta 94.74(2)
_cell_angle_gamma 90
_cell_formula_units_Z 4
_cell_length_a 17.077(2)
_cell_length_b 6.100(2)
_cell_length_c 20.335(3)
_cell_measurement_reflns_used 25
_cell_measurement_temperature 294(2)
_cell_measurement_theta_max 16.6
_cell_measurement_theta_min 7.9
_cell_measurement_wavelength 0.71073
_cell_volume 2111.1(8)
_computing_cell_refinement 'CAD4 Express (Enraf Nonius, 1994)'
_computing_data_collection 'CAD4 Express (Enraf Nonius, 1994)'
_computing_data_reduction 'XCAD4 (Harms & Wocadlo, 1995)'
_computing_molecular_graphics 'Ortep-3 for Windows (Farrugia, 1997)'
_computing_publication_material 'WinGX publication routines (Farrugia, 1999)'
_computing_structure_refinement 'SHELXL-97 (Sheldrick, 1997)'
_computing_structure_solution 'SHELXS-97 (Sheldrick, 1997)'
_diffrn_ambient_temperature 294(2)
_diffrn_detector 'scintillation LiI'
_diffrn_detector_dtime 1.195
_diffrn_measured_fraction_theta_full 1
_diffrn_measured_fraction_theta_max 1
_diffrn_measurement_device '\k-geometry diffractometer'
_diffrn_measurement_device_type 'Enraf Nonius CAD4'
_diffrn_measurement_method 'non-profiled omega scans'
_diffrn_orient_matrix_type
;
  x-axis points to radiation source
  the matrix is specified in reciprocal space
;
_diffrn_orient_matrix_UB_11 0.010589
_diffrn_orient_matrix_UB_12 0.068742
_diffrn_orient_matrix_UB_13 0.042005
_diffrn_orient_matrix_UB_21 -0.025406
_diffrn_orient_matrix_UB_22 -0.038845
_diffrn_orient_matrix_UB_23 0.055289
_diffrn_orient_matrix_UB_31 0.17187
_diffrn_orient_matrix_UB_32 0.011475
_diffrn_orient_matrix_UB_33 0.024229
_diffrn_radiation_monochromator graphite
_diffrn_radiation_probe x-ray
_diffrn_radiation_type MoK\a
_diffrn_radiation_wavelength 0.71073
_diffrn_reflns_av_R_equivalents 0.0342
_diffrn_reflns_av_unetI/netI 0.0314
_diffrn_reflns_limit_h_max 15
_diffrn_reflns_limit_h_min -20
_diffrn_reflns_limit_k_max 7
_diffrn_reflns_limit_k_min -7
_diffrn_reflns_limit_l_max 24
_diffrn_reflns_limit_l_min -15
_diffrn_reflns_number 3887
_diffrn_reflns_theta_full 24.97
_diffrn_reflns_theta_max 24.97
_diffrn_reflns_theta_min 1.5
_diffrn_source 'Enraf Nonius FR590'
_diffrn_standards_decay_% 0
_diffrn_standards_interval_time 60
_diffrn_standards_number 3
_exptl_absorpt_coefficient_mu 0.076
_exptl_absorpt_correction_type none
_exptl_crystal_colour colorless
_exptl_crystal_density_diffrn 1.207
_exptl_crystal_density_method 'not measured'
_exptl_crystal_description irregular
_exptl_crystal_F_000 816
_exptl_crystal_size_max 0.43
_exptl_crystal_size_mid 0.27
_exptl_crystal_size_min 0.17
_refine_diff_density_max 0.18
_refine_diff_density_min -0.13
_refine_diff_density_rms 0.03
_refine_ls_abs_structure_details 'Flack H D (1983), Acta Cryst. A39, 876-881'
_refine_ls_abs_structure_Flack 1(2)
_refine_ls_extinction_coef 0.0090(10)
_refine_ls_extinction_expression Fc^*^=kFc[1+0.001xFc^2^\l^3^/sin(2\q)]^-1/4^
_refine_ls_extinction_method SHELXL
_refine_ls_goodness_of_fit_ref 1.054
_refine_ls_hydrogen_treatment mixed
_refine_ls_matrix_type full
_refine_ls_number_parameters 263
_refine_ls_number_reflns 3537
_refine_ls_number_restraints 1
_refine_ls_restrained_S_all 1.054
_refine_ls_R_factor_all 0.0789
_refine_ls_R_factor_gt 0.0477
_refine_ls_shift/su_max 0.005
_refine_ls_shift/su_mean 0.001
_refine_ls_structure_factor_coef Fsqd
_refine_ls_weighting_details 'calc w=1/[\s^2^(Fo^2^)+(0.0511P)^2^+1.2182P] where P=(Fo^2^+2Fc^2^)/3'
_refine_ls_weighting_scheme calc
_refine_ls_wR_factor_gt 0.1137
_refine_ls_wR_factor_ref 0.1318
_reflns_number_gt 2673
_reflns_number_total 3537
_reflns_threshold_expression >2sigma(I)
_cod_data_source_file jo060157vsi20060124_033736.cif
_cod_original_sg_symbol_H-M 'I 2'
_cod_database_code 4021686

loop_
_symmetry_equiv_pos_as_xyz
'x, y, z'
'-x, y, -z'
'x+1/2, y+1/2, z+1/2'
'-x+1/2, y+1/2, -z+1/2'

loop_
_atom_site_label
_atom_site_type_symbol
_atom_site_fract_x
_atom_site_fract_y
_atom_site_fract_z
_atom_site_U_iso_or_equiv
_atom_site_adp_type
_atom_site_occupancy
_atom_site_symmetry_multiplicity
_atom_site_calc_flag
_atom_site_refinement_flags
_atom_site_disorder_assembly
_atom_site_disorder_group
O1 O 0.46184(14) 0.7564(4) 0.32094(12) 0.0767(7) Uani 1 1 d . A .
C2 C 0.4860(3) 0.7478(7) 0.2574(2) 0.0957(12) Uani 1 1 d . . .
H2A H 0.5417 0.7796 0.2581 0.115 Uiso 1 1 calc R . .
H2B H 0.4575 0.8553 0.2296 0.115 Uiso 1 1 calc R . .
C3 C 0.46908(17) 0.5151(5) 0.23025(15) 0.0616(8) Uani 1 1 d . . .
H3 H 0.4259 0.5237 0.1955 0.074 Uiso 1 1 calc R . .
N4 N 0.43993(12) 0.4057(4) 0.28809(11) 0.0528(6) Uani 1 1 d . A .
O5 O 0.35490(12) 0.1953(4) 0.22618(10) 0.0711(6) Uani 1 1 d . A .
C5 C 0.37755(15) 0.2669(5) 0.28058(14) 0.0542(7) Uani 1 1 d . . .
C6 C 0.33807(16) 0.2029(7) 0.34125(14) 0.0709(9) Uani 1 1 d . A 1
H6 H 0.3461 0.0438 0.3431 0.085 Uiso 1 1 calc R A 1
C7 C 0.3797(3) 0.2782(8) 0.4041(2) 0.0684(14) Uiso 0.726(7) 1 d P A 1
H7A H 0.4265 0.19 0.4141 0.082 Uiso 0.726(7) 1 calc PR A 1
H7B H 0.3459 0.2608 0.4398 0.082 Uiso 0.726(7) 1 calc PR A 1
C8 C 0.40302(19) 0.5221(7) 0.39800(17) 0.0831(11) Uani 1 1 d . A 1
H8A H 0.357 0.6097 0.3847 0.1 Uiso 1 1 calc R A 1
H8B H 0.4259 0.5763 0.4401 0.1 Uiso 1 1 calc R A 1
C6' C 0.33807(16) 0.2029(7) 0.34125(14) 0.0709(9) Uani 0 1 d P A 2
C7' C 0.3276(5) 0.4813(18) 0.3791(5) 0.051(3) Uiso 0.274(7) 1 d P A 2
H7'1 H 0.3059 0.5876 0.3471 0.061 Uiso 0.274(7) 1 calc PR A 2
H7'2 H 0.2956 0.4768 0.4163 0.061 Uiso 0.274(7) 1 calc PR A 2
C8' C 0.40302(19) 0.5221(7) 0.39800(17) 0.0831(11) Uani 0 1 d P A 2
C8A C 0.46246(16) 0.5378(5) 0.34649(15) 0.0597(8) Uani 1 1 d . . .
C31 C 0.53734(18) 0.4015(6) 0.20279(15) 0.0675(9) Uani 1 1 d . . .
C32 C 0.6145(2) 0.4392(14) 0.2243(2) 0.147(3) Uani 1 1 d . . .
H32 H 0.6268 0.5466 0.256 0.177 Uiso 1 1 calc R . .
C33 C 0.6744(3) 0.318(2) 0.1994(4) 0.198(5) Uani 1 1 d . . .
H33 H 0.7265 0.343 0.2147 0.237 Uiso 1 1 calc R . .
C34 C 0.6567(6) 0.1684(18) 0.1536(4) 0.186(4) Uani 1 1 d . . .
H34 H 0.6968 0.0906 0.1359 0.223 Uiso 1 1 calc R . .
C35 C 0.5825(5) 0.1273(11) 0.1326(4) 0.165(3) Uani 1 1 d . . .
H35 H 0.5712 0.017 0.1017 0.199 Uiso 1 1 calc R . .
C36 C 0.5230(3) 0.2443(8) 0.1557(2) 0.1022(14) Uani 1 1 d . . .
H36 H 0.4715 0.2168 0.1391 0.123 Uiso 1 1 calc R . .
C61 C 0.25077(16) 0.2222(7) 0.32863(15) 0.0726(10) Uani 1 1 d . . .
H61A H 0.2337 0.1222 0.2932 0.087 Uiso 1 1 calc R A 1
H61B H 0.2387 0.3696 0.313 0.087 Uiso 1 1 calc R A 1
C62 C 0.20301(15) 0.1766(5) 0.38606(14) 0.0556(8) Uani 1 1 d . A .
C63 C 0.15202(17) 0.3341(6) 0.40682(16) 0.0672(9) Uani 1 1 d . . .
H63 H 0.1482 0.4691 0.3855 0.081 Uiso 1 1 calc R A .
C64 C 0.10702(18) 0.2934(7) 0.45851(17) 0.0757(10) Uani 1 1 d . A .
H64 H 0.0723 0.4002 0.4711 0.091 Uiso 1 1 calc R . .
C65 C 0.11242(19) 0.0991(7) 0.49161(17) 0.0731(10) Uani 1 1 d . . .
H65 H 0.0825 0.0737 0.527 0.088 Uiso 1 1 calc R A .
C66 C 0.16267(18) -0.0581(7) 0.47181(19) 0.0764(10) Uani 1 1 d . A .
H66 H 0.1669 -0.1917 0.4938 0.092 Uiso 1 1 calc R . .
C67 C 0.20687(18) -0.0192(6) 0.41945(17) 0.0703(9) Uani 1 1 d . . .
H67 H 0.2402 -0.1284 0.4063 0.084 Uiso 1 1 calc R A .
C81 C 0.54448(16) 0.4798(5) 0.37651(14) 0.0602(8) Uani 1 1 d . A .
C82 C 0.57538(19) 0.2741(7) 0.3719(2) 0.0857(11) Uani 1 1 d . . .
H82 H 0.5465 0.1656 0.3488 0.103 Uiso 1 1 calc R A .
C83 C 0.6500(2) 0.2255(8) 0.4018(2) 0.1079(15) Uani 1 1 d . A .
H83 H 0.6707 0.0854 0.3984 0.13 Uiso 1 1 calc R . .
C84 C 0.6923(2) 0.3836(10) 0.4359(2) 0.1050(17) Uani 1 1 d . . .
H84 H 0.7421 0.3515 0.4556 0.126 Uiso 1 1 calc R A .
C85 C 0.6622(2) 0.5878(9) 0.4413(2) 0.0942(14) Uani 1 1 d . A .
H85 H 0.6912 0.6952 0.4649 0.113 Uiso 1 1 calc R . .
C86 C 0.5883(2) 0.6369(7) 0.41170(16) 0.0795(10) Uani 1 1 d . . .
H86 H 0.5681 0.7774 0.4156 0.095 Uiso 1 1 calc R A .

loop_
_atom_site_aniso_label
_atom_site_aniso_U_11
_atom_site_aniso_U_22
_atom_site_aniso_U_33
_atom_site_aniso_U_23
_atom_site_aniso_U_13
_atom_site_aniso_U_12
O1 0.0920(16) 0.0496(14) 0.0864(16) -0.0076(12) -0.0057(13) 0.0121(12)
C2 0.121(3) 0.064(2) 0.106(3) 0.005(2) 0.030(2) -0.012(2)
C3 0.0553(16) 0.064(2) 0.0656(18) 0.0017(17) 0.0038(14) 0.0013(15)
N4 0.0425(12) 0.0551(14) 0.0608(14) -0.0067(12) 0.0054(10) 0.0026(11)
O5 0.0662(12) 0.0846(17) 0.0626(13) -0.0167(12) 0.0052(10) -0.0163(12)
C5 0.0436(14) 0.0555(18) 0.0636(18) -0.0057(15) 0.0046(12) 0.0040(13)
C6 0.0579(17) 0.092(3) 0.0625(18) 0.0049(18) 0.0014(14) -0.0136(18)
C8 0.062(2) 0.113(3) 0.076(2) -0.023(2) 0.0133(16) 0.007(2)
C6' 0.0579(17) 0.092(3) 0.0625(18) 0.0049(18) 0.0014(14) -0.0136(18)
C8' 0.062(2) 0.113(3) 0.076(2) -0.023(2) 0.0133(16) 0.007(2)
C8A 0.0552(17) 0.055(2) 0.0680(19) -0.0064(16) 0.0019(14) 0.0013(14)
C31 0.0587(17) 0.087(2) 0.0588(17) 0.0028(18) 0.0132(14) -0.0024(18)
C32 0.059(2) 0.283(8) 0.101(3) -0.041(5) 0.017(2) 0.004(4)
C33 0.081(3) 0.378(15) 0.140(5) -0.003(7) 0.040(4) 0.068(6)
C34 0.181(8) 0.233(9) 0.162(7) 0.045(7) 0.120(7) 0.093(7)
C35 0.204(7) 0.132(5) 0.179(6) -0.049(5) 0.127(6) -0.009(5)
C36 0.108(3) 0.106(3) 0.100(3) -0.024(3) 0.055(2) -0.024(3)
C61 0.0514(16) 0.104(3) 0.0620(18) 0.0033(19) 0.0052(14) 0.0124(18)
C62 0.0409(14) 0.068(2) 0.0574(16) -0.0027(15) -0.0016(12) 0.0087(14)
C63 0.0565(18) 0.072(2) 0.073(2) 0.0121(16) 0.0085(15) 0.0140(15)
C64 0.0588(19) 0.084(3) 0.086(2) -0.004(2) 0.0189(17) 0.0154(18)
C65 0.0550(18) 0.093(3) 0.073(2) 0.007(2) 0.0132(16) -0.0067(18)
C66 0.0618(19) 0.074(2) 0.094(2) 0.013(2) 0.0100(18) -0.0006(18)
C67 0.0568(18) 0.065(2) 0.091(2) -0.0072(19) 0.0117(16) 0.0067(16)
C81 0.0528(16) 0.062(2) 0.0653(18) 0.0087(16) 0.0004(13) -0.0109(15)
C82 0.0556(19) 0.070(2) 0.128(3) 0.011(2) -0.0115(19) 0.0003(18)
C83 0.063(2) 0.097(3) 0.161(4) 0.047(3) -0.008(3) 0.003(2)
C84 0.056(2) 0.146(5) 0.110(3) 0.058(3) -0.010(2) -0.020(3)
C85 0.076(3) 0.124(4) 0.080(3) 0.016(2) -0.012(2) -0.039(3)
C86 0.074(2) 0.089(3) 0.074(2) 0.002(2) -0.0052(18) -0.019(2)

loop_
_atom_type_symbol
_atom_type_description
_atom_type_scat_dispersion_real
_atom_type_scat_dispersion_imag
_atom_type_scat_source
C C 0.0033 0.0016 'International Tables Vol C Tables 4.2.6.8 and 6.1.1.4'
H H 0 0 'International Tables Vol C Tables 4.2.6.8 and 6.1.1.4'
N N 0.0061 0.0033 'International Tables Vol C Tables 4.2.6.8 and 6.1.1.4'
O O 0.0106 0.006 'International Tables Vol C Tables 4.2.6.8 and 6.1.1.4'

loop_
_geom_angle_atom_site_label_1
_geom_angle_atom_site_label_2
_geom_angle_atom_site_label_3
_geom_angle
C2 O1 C8A 108.0(2)
O1 C2 C3 107.9(3)
N4 C3 C31 114.3(3)
N4 C3 C2 101.3(3)
C31 C3 C2 115.5(3)
C5 N4 C8A 125.9(2)
C5 N4 C3 120.4(2)
C8A N4 C3 108.4(2)
O5 C5 N4 120.7(3)
O5 C5 C6 121.3(3)
N4 C5 C6 118.0(2)
C7 C6 C61 121.6(3)
C7 C6 C5 114.2(3)
C61 C6 C5 110.3(2)
C6 C7 C8 109.7(4)
C8A C8 C7 107.8(3)
O1 C8A N4 103.0(2)
O1 C8A C8 108.9(3)
N4 C8A C8 112.3(2)
O1 C8A C81 109.9(2)
N4 C8A C81 111.7(2)
C8 C8A C81 110.7(3)
C36 C31 C32 117.0(4)
C36 C31 C3 119.0(3)
C32 C31 C3 123.9(4)
C31 C32 C33 120.7(6)
C34 C33 C32 119.4(7)
C33 C34 C35 120.9(6)
C34 C35 C36 120.8(7)
C35 C36 C31 121.1(5)
C6 C61 C62 116.7(2)
C67 C62 C63 117.3(3)
C67 C62 C61 122.5(3)
C63 C62 C61 120.2(3)
C64 C63 C62 120.8(3)
C65 C64 C63 121.0(3)
C64 C65 C66 118.8(3)
C65 C66 C67 120.3(3)
C62 C67 C66 121.7(3)
C82 C81 C86 118.5(3)
C82 C81 C8A 122.2(3)
C86 C81 C8A 119.3(3)
C81 C82 C83 120.5(4)
C84 C83 C82 119.9(5)
C85 C84 C83 120.2(4)
C84 C85 C86 120.1(4)
C81 C86 C85 120.8(4)

loop_
_geom_bond_atom_site_label_1
_geom_bond_atom_site_label_2
_geom_bond_distance
O1 C2 1.389(4)
O1 C8A 1.431(4)
C2 C3 1.541(5)
C3 N4 1.474(4)
C3 C31 1.503(4)
N4 C5 1.359(4)
N4 C8A 1.460(4)
O5 C5 1.222(3)
C5 C6 1.506(4)
C6 C7 1.483(5)
C6 C61 1.496(4)
C7 C8 1.548(6)
C8 C8A 1.521(4)
C8A C81 1.523(4)
C31 C36 1.363(5)
C31 C32 1.373(5)
C32 C33 1.390(9)
C33 C34 1.322(12)
C34 C35 1.327(11)
C35 C36 1.358(7)
C61 C62 1.505(4)
C62 C67 1.373(5)
C62 C63 1.386(4)
C63 C64 1.375(4)
C64 C65 1.362(5)
C65 C66 1.370(5)
C66 C67 1.376(5)
C81 C82 1.368(5)
C81 C86 1.379(5)
C82 C83 1.398(5)
C83 C84 1.360(7)
C84 C85 1.356(7)
C85 C86 1.384(5)

loop_
_geom_torsion_atom_site_label_1
_geom_torsion_atom_site_label_2
_geom_torsion_atom_site_label_3
_geom_torsion_atom_site_label_4
_geom_torsion
C8A O1 C2 C3 24.0(4)
O1 C2 C3 N4 -4.0(4)
O1 C2 C3 C31 -128.1(3)
C31 C3 N4 C5 -96.4(3)
C2 C3 N4 C5 138.7(3)
C31 C3 N4 C8A 108.0(3)
C2 C3 N4 C8A -16.9(3)
C8A N4 C5 O5 166.2(3)
C3 N4 C5 O5 15.2(4)
C8A N4 C5 C6 -14.4(4)
C3 N4 C5 C6 -165.5(3)
O5 C5 C6 C7 171.6(3)
N4 C5 C6 C7 -7.8(5)
O5 C5 C6 C61 -47.3(5)
N4 C5 C6 C61 133.3(3)
C61 C6 C7 C8 -89.5(5)
C5 C6 C7 C8 46.7(4)
C6 C7 C8 C8A -65.1(4)
C2 O1 C8A N4 -34.0(3)
C2 O1 C8A C8 -153.4(3)
C2 O1 C8A C81 85.2(3)
C5 N4 C8A O1 -122.6(3)
C3 N4 C8A O1 31.3(3)
C5 N4 C8A C8 -5.6(4)
C3 N4 C8A C8 148.3(3)
C5 N4 C8A C81 119.5(3)
C3 N4 C8A C81 -86.7(3)
C7 C8 C8A O1 157.4(3)
C7 C8 C8A N4 44.0(4)
C7 C8 C8A C81 -81.6(3)
N4 C3 C31 C36 89.2(4)
C2 C3 C31 C36 -153.8(4)
N4 C3 C31 C32 -87.8(5)
C2 C3 C31 C32 29.2(6)
C36 C31 C32 C33 -0.9(9)
C3 C31 C32 C33 176.1(6)
C31 C32 C33 C34 1.1(12)
C32 C33 C34 C35 -1.9(14)
C33 C34 C35 C36 2.6(13)
C34 C35 C36 C31 -2.4(10)
C32 C31 C36 C35 1.6(7)
C3 C31 C36 C35 -175.6(5)
C7 C6 C61 C62 -38.7(5)
C5 C6 C61 C62 -176.5(3)
C6 C61 C62 C67 -57.8(5)
C6 C61 C62 C63 122.8(4)
C67 C62 C63 C64 -0.5(5)
C61 C62 C63 C64 178.9(3)
C62 C63 C64 C65 1.4(5)
C63 C64 C65 C66 -1.2(5)
C64 C65 C66 C67 0.1(5)
C63 C62 C67 C66 -0.6(5)
C61 C62 C67 C66 -179.9(3)
C65 C66 C67 C62 0.7(5)
O1 C8A C81 C82 -143.6(3)
N4 C8A C81 C82 -29.9(4)
C8 C8A C81 C82 96.1(4)
O1 C8A C81 C86 38.9(4)
N4 C8A C81 C86 152.7(3)
C8 C8A C81 C86 -81.4(4)
C86 C81 C82 C83 -0.6(5)
C8A C81 C82 C83 -178.1(3)
C81 C82 C83 C84 0.2(6)
C82 C83 C84 C85 0.3(6)
C83 C84 C85 C86 -0.4(6)
C82 C81 C86 C85 0.5(5)
C8A C81 C86 C85 178.1(3)
C84 C85 C86 C81 0.0(6)
